data_4124370
loop_
_publ_author_name
'Fukuda, Tetsuya'
'Hashimoto, Hisako'
'Tobita, Hiromi'

_publ_section_title
;
 Unexpected Formation of NHC-Stabilized Hydrosilylyne Complexes via Alkane
 Elimination from NHC-Stabilized Hydrido(alkylsilylene) Complexes.
;
_journal_issue 34
_journal_name_full 'Journal of the American Chemical Society'
_journal_page_first 10906
_journal_page_last 10909
_journal_paper_doi 10.1021/jacs.5b06366
_journal_volume 137
_journal_year 2015
_chemical_formula_moiety 'C29 H56 N2 O2 Si4 W'
_chemical_formula_sum 'C29 H56 N2 O2 Si4 W'
_chemical_formula_weight 760.97
_chemical_name_systematic
; 
 ? 
;
_space_group_IT_number 2
_symmetry_cell_setting triclinic
_symmetry_space_group_name_Hall '-P 1'
_symmetry_space_group_name_H-M 'P -1'
_atom_sites_solution_hydrogens geom
_atom_sites_solution_primary direct
_atom_sites_solution_secondary difmap
_audit_creation_method SHELXL-97
_cell_angle_alpha 103.741(7)
_cell_angle_beta 94.638(7)
_cell_angle_gamma 104.367(7)
_cell_formula_units_Z 2
_cell_length_a 9.4070(10)
_cell_length_b 11.2192(12)
_cell_length_c 17.9488(19)
_cell_measurement_reflns_used 15986
_cell_measurement_temperature 150(2)
_cell_measurement_theta_max 27.60
_cell_measurement_theta_min 3.00
_cell_volume 1762.8(3)
_computing_structure_refinement 'SHELXL-97 (Sheldrick, 1997)'
_computing_structure_solution 'SHELXS-97 (Sheldrick, 1990)'
_diffrn_ambient_temperature 150(2)
_diffrn_detector_area_resol_mean 6.827
_diffrn_measured_fraction_theta_full 0.982
_diffrn_measured_fraction_theta_max 0.982
_diffrn_measurement_device_type 'Rigaku XtaLAB mini'
_diffrn_measurement_method \w
_diffrn_radiation_monochromator graphite
_diffrn_radiation_source 'fine-focus sealed tube'
_diffrn_radiation_type MoK\a
_diffrn_radiation_wavelength 0.71075
_diffrn_reflns_av_R_equivalents 0.0297
_diffrn_reflns_av_sigmaI/netI 0.0404
_diffrn_reflns_limit_h_max 12
_diffrn_reflns_limit_h_min -12
_diffrn_reflns_limit_k_max 14
_diffrn_reflns_limit_k_min -14
_diffrn_reflns_limit_l_max 23
_diffrn_reflns_limit_l_min -23
_diffrn_reflns_number 17179
_diffrn_reflns_theta_full 27.49
_diffrn_reflns_theta_max 27.49
_diffrn_reflns_theta_min 3.02
_diffrn_standards_number 17179
_exptl_absorpt_coefficient_mu 3.439
_exptl_absorpt_correction_T_max 0.6830
_exptl_absorpt_correction_T_min 0.5463
_exptl_absorpt_correction_type multi-scan
_exptl_absorpt_process_details 'REQAB (Rigaku, 1998)'
_exptl_crystal_colour yellow
_exptl_crystal_density_diffrn 1.434
_exptl_crystal_density_method 'not measured'
_exptl_crystal_description block
_exptl_crystal_F_000 780
_exptl_crystal_size_max 0.20
_exptl_crystal_size_mid 0.20
_exptl_crystal_size_min 0.12
_refine_diff_density_max 0.774
_refine_diff_density_min -1.001
_refine_diff_density_rms 0.101
_refine_ls_extinction_method none
_refine_ls_goodness_of_fit_ref 1.062
_refine_ls_hydrogen_treatment mixed
_refine_ls_matrix_type full
_refine_ls_number_parameters 369
_refine_ls_number_reflns 7954
_refine_ls_number_restraints 0
_refine_ls_restrained_S_all 1.062
_refine_ls_R_factor_all 0.0356
_refine_ls_R_factor_gt 0.0295
_refine_ls_shift/su_max 0.002
_refine_ls_shift/su_mean 0.000
_refine_ls_structure_factor_coef Fsqd
_refine_ls_weighting_details 'calc w=1/[\s^2^(Fo^2^)+(0.0095P)^2^+2.6066P] where P=(Fo^2^+2Fc^2^)/3'
_refine_ls_weighting_scheme calc
_refine_ls_wR_factor_gt 0.0524
_refine_ls_wR_factor_ref 0.0540
_reflns_number_gt 7199
_reflns_number_total 7954
_reflns_threshold_expression >2sigma(I)
_cod_data_source_file ja5b06366_si_003.cif
_cod_data_source_block w_rev
_cod_original_sg_symbol_H-M P-1
_cod_database_code 4124370

loop_
_symmetry_equiv_pos_as_xyz
'x, y, z'
'-x, -y, -z'

loop_
_atom_site_label
_atom_site_type_symbol
_atom_site_fract_x
_atom_site_fract_y
_atom_site_fract_z
_atom_site_U_iso_or_equiv
_atom_site_adp_type
_atom_site_occupancy
_atom_site_symmetry_multiplicity
_atom_site_calc_flag
_atom_site_refinement_flags
W1 W 0.182518(15) 0.168778(12) 0.355096(7) 0.01954(4) Uani 1 1 d .
H1 H 0.169(3) 0.016(3) 0.3364(17) 0.022(8) Uiso 1 1 d .
C1 C -0.0295(4) 0.0903(3) 0.34811(18) 0.0267(7) Uani 1 1 d .
O1 O -0.1575(3) 0.0493(3) 0.34701(15) 0.0370(6) Uani 1 1 d .
C2 C 0.0975(4) 0.2357(3) 0.27790(19) 0.0254(7) Uani 1 1 d .
O2 O 0.0392(3) 0.2854(2) 0.23787(15) 0.0371(6) Uani 1 1 d .
H2 H 0.424(3) 0.025(3) 0.2873(16) 0.010(7) Uiso 1 1 d .
C3 C 0.4109(4) 0.2471(3) 0.44293(19) 0.0330(8) Uani 1 1 d .
C4 C 0.2954(4) 0.2025(3) 0.48533(19) 0.0356(9) Uani 1 1 d .
C5 C 0.1949(4) 0.2775(4) 0.4865(2) 0.0383(9) Uani 1 1 d .
C6 C 0.2446(5) 0.3691(3) 0.4446(2) 0.0375(9) Uani 1 1 d .
C7 C 0.3779(4) 0.3509(3) 0.41777(19) 0.0326(8) Uani 1 1 d .
C8 C 0.5510(4) 0.2054(4) 0.4390(2) 0.0498(11) Uani 1 1 d .
H8 H 0.6079 0.2316 0.4898 0.075 Uiso 1 1 calc R
H8A H 0.6082 0.2438 0.4046 0.075 Uiso 1 1 calc R
H8B H 0.5260 0.1141 0.4200 0.075 Uiso 1 1 calc R
C9 C 0.2927(6) 0.1021(4) 0.5286(2) 0.0563(13) Uani 1 1 d .
H9 H 0.3422 0.1422 0.5808 0.084 Uiso 1 1 calc R
H9A H 0.3424 0.0424 0.5031 0.084 Uiso 1 1 calc R
H9B H 0.1917 0.0579 0.5295 0.084 Uiso 1 1 calc R
C10 C 0.0615(5) 0.2693(5) 0.5297(2) 0.0643(14) Uani 1 1 d .
H10 H 0.0891 0.3312 0.5793 0.096 Uiso 1 1 calc R
H10A H 0.0285 0.1853 0.5370 0.096 Uiso 1 1 calc R
H10B H -0.0172 0.2862 0.5000 0.096 Uiso 1 1 calc R
C11 C 0.1754(6) 0.4739(4) 0.4364(3) 0.0639(14) Uani 1 1 d .
H11 H 0.0695 0.4430 0.4316 0.096 Uiso 1 1 calc R
H11A H 0.2013 0.5001 0.3909 0.096 Uiso 1 1 calc R
H11B H 0.2114 0.5454 0.4813 0.096 Uiso 1 1 calc R
C12 C 0.4763(5) 0.4368(4) 0.3780(2) 0.0480(11) Uani 1 1 d .
H12 H 0.4159 0.4647 0.3438 0.072 Uiso 1 1 calc R
H12A H 0.5359 0.3907 0.3488 0.072 Uiso 1 1 calc R
H12B H 0.5397 0.5097 0.4163 0.072 Uiso 1 1 calc R
Si1 Si 0.29630(9) 0.04474(8) 0.25181(5) 0.01563(16) Uani 1 1 d .
C13 C 0.4116(3) 0.1586(3) 0.19504(16) 0.0171(6) Uani 1 1 d .
N1 N 0.3607(3) 0.2237(2) 0.14863(14) 0.0185(5) Uani 1 1 d .
C14 C 0.4749(4) 0.3201(3) 0.13653(18) 0.0221(7) Uani 1 1 d .
C15 C 0.6007(3) 0.3163(3) 0.17625(18) 0.0218(7) Uani 1 1 d .
N2 N 0.5609(3) 0.2161(2) 0.21108(15) 0.0200(5) Uani 1 1 d .
C16 C 0.2076(3) 0.1972(3) 0.1120(2) 0.0290(8) Uani 1 1 d .
H16 H 0.1458 0.1275 0.1270 0.043 Uiso 1 1 calc R
H16A H 0.2032 0.1750 0.0567 0.043 Uiso 1 1 calc R
H16B H 0.1732 0.2717 0.1283 0.043 Uiso 1 1 calc R
C17 C 0.4473(4) 0.4068(3) 0.0885(2) 0.0339(8) Uani 1 1 d .
H17 H 0.5386 0.4693 0.0895 0.051 Uiso 1 1 calc R
H17A H 0.3764 0.4492 0.1092 0.051 Uiso 1 1 calc R
H17B H 0.4091 0.3576 0.0360 0.051 Uiso 1 1 calc R
C18 C 0.7566(4) 0.3984(3) 0.1877(2) 0.0332(8) Uani 1 1 d .
H18 H 0.7601 0.4644 0.1617 0.050 Uiso 1 1 calc R
H18A H 0.8193 0.3472 0.1666 0.050 Uiso 1 1 calc R
H18B H 0.7906 0.4363 0.2421 0.050 Uiso 1 1 calc R
C19 C 0.6752(3) 0.1756(3) 0.2519(2) 0.0288(8) Uani 1 1 d .
H19 H 0.6285 0.1037 0.2700 0.043 Uiso 1 1 calc R
H19A H 0.7298 0.2448 0.2952 0.043 Uiso 1 1 calc R
H19B H 0.7418 0.1521 0.2170 0.043 Uiso 1 1 calc R
C20 C 0.2122(3) -0.1302(3) 0.18250(16) 0.0155(6) Uani 1 1 d .
Si2 Si 0.28198(9) -0.15786(8) 0.08465(5) 0.01818(17) Uani 1 1 d .
Si3 Si 0.28773(9) -0.23423(8) 0.23899(5) 0.01917(18) Uani 1 1 d .
Si4 Si -0.00038(9) -0.18479(8) 0.16785(5) 0.01835(17) Uani 1 1 d .
C21 C 0.1758(4) -0.1118(3) 0.00700(18) 0.0314(8) Uani 1 1 d .
H21 H 0.1556 -0.0321 0.0290 0.047 Uiso 1 1 calc R
H21A H 0.0839 -0.1768 -0.0135 0.047 Uiso 1 1 calc R
H21B H 0.2340 -0.1033 -0.0340 0.047 Uiso 1 1 calc R
C22 C 0.2709(4) -0.3302(3) 0.03757(19) 0.0307(8) Uani 1 1 d .
H22 H 0.1713 -0.3821 0.0338 0.046 Uiso 1 1 calc R
H22A H 0.3375 -0.3581 0.0684 0.046 Uiso 1 1 calc R
H22B H 0.2982 -0.3378 -0.0134 0.046 Uiso 1 1 calc R
C23 C 0.4826(4) -0.0724(3) 0.08663(19) 0.0278(7) Uani 1 1 d .
H23 H 0.5222 -0.1207 0.0459 0.042 Uiso 1 1 calc R
H23A H 0.5382 -0.0638 0.1358 0.042 Uiso 1 1 calc R
H23B H 0.4896 0.0107 0.0792 0.042 Uiso 1 1 calc R
C24 C 0.4884(4) -0.2286(3) 0.2320(2) 0.0278(7) Uani 1 1 d .
H24 H 0.5492 -0.1424 0.2528 0.042 Uiso 1 1 calc R
H24A H 0.4996 -0.2583 0.1786 0.042 Uiso 1 1 calc R
H24B H 0.5184 -0.2822 0.2610 0.042 Uiso 1 1 calc R
C25 C 0.1837(4) -0.4099(3) 0.2049(2) 0.0293(8) Uani 1 1 d .
H25 H 0.2363 -0.4579 0.2285 0.044 Uiso 1 1 calc R
H25A H 0.1760 -0.4386 0.1495 0.044 Uiso 1 1 calc R
H25B H 0.0861 -0.4223 0.2193 0.044 Uiso 1 1 calc R
C26 C 0.2808(4) -0.1927(3) 0.34658(18) 0.0275(7) Uani 1 1 d .
H26 H 0.3112 -0.2543 0.3684 0.041 Uiso 1 1 calc R
H26A H 0.1813 -0.1934 0.3554 0.041 Uiso 1 1 calc R
H26B H 0.3463 -0.1093 0.3707 0.041 Uiso 1 1 calc R
C27 C -0.0819(3) -0.2295(3) 0.25293(19) 0.0253(7) Uani 1 1 d .
H27 H -0.0499 -0.1576 0.2978 0.038 Uiso 1 1 calc R
H27A H -0.0493 -0.2995 0.2630 0.038 Uiso 1 1 calc R
H27B H -0.1882 -0.2542 0.2415 0.038 Uiso 1 1 calc R
C28 C -0.0925(3) -0.0650(3) 0.1435(2) 0.0277(7) Uani 1 1 d .
H28 H -0.1982 -0.0982 0.1384 0.041 Uiso 1 1 calc R
H28A H -0.0662 -0.0490 0.0955 0.041 Uiso 1 1 calc R
H28B H -0.0600 0.0132 0.1841 0.041 Uiso 1 1 calc R
C29 C -0.0827(4) -0.3323(3) 0.08402(19) 0.0283(8) Uani 1 1 d .
H29 H -0.0456 -0.4011 0.0926 0.043 Uiso 1 1 calc R
H29A H -0.0553 -0.3143 0.0366 0.043 Uiso 1 1 calc R
H29B H -0.1888 -0.3562 0.0804 0.043 Uiso 1 1 calc R

loop_
_atom_site_aniso_label
_atom_site_aniso_U_11
_atom_site_aniso_U_22
_atom_site_aniso_U_33
_atom_site_aniso_U_23
_atom_site_aniso_U_13
_atom_site_aniso_U_12
W1 0.02463(7) 0.01570(7) 0.01657(6) 0.00366(4) 0.00387(5) 0.00285(5)
C1 0.039(2) 0.0256(18) 0.0206(16) 0.0100(14) 0.0086(14) 0.0134(16)
O1 0.0259(14) 0.0470(17) 0.0464(16) 0.0250(13) 0.0125(11) 0.0106(12)
C2 0.0273(18) 0.0198(17) 0.0281(17) 0.0049(14) 0.0131(14) 0.0037(14)
O2 0.0440(16) 0.0370(15) 0.0440(15) 0.0236(12) 0.0107(12) 0.0226(13)
C3 0.039(2) 0.029(2) 0.0187(17) -0.0008(14) -0.0057(14) -0.0030(16)
C4 0.051(2) 0.030(2) 0.0139(16) 0.0020(14) -0.0005(15) -0.0042(18)
C5 0.049(2) 0.034(2) 0.0205(18) -0.0041(15) 0.0087(16) 0.0020(19)
C6 0.054(2) 0.0221(19) 0.0254(18) -0.0059(15) 0.0037(17) 0.0040(18)
C7 0.049(2) 0.0184(17) 0.0176(16) -0.0026(13) -0.0007(15) -0.0056(16)
C8 0.041(2) 0.065(3) 0.033(2) 0.003(2) -0.0150(18) 0.013(2)
C9 0.085(4) 0.046(3) 0.026(2) 0.0165(19) -0.007(2) -0.004(2)
C10 0.075(3) 0.065(3) 0.038(2) -0.004(2) 0.028(2) 0.005(3)
C11 0.098(4) 0.032(2) 0.056(3) -0.005(2) 0.005(3) 0.025(3)
C12 0.060(3) 0.028(2) 0.034(2) 0.0027(17) -0.0009(19) -0.018(2)
Si1 0.0148(4) 0.0146(4) 0.0169(4) 0.0062(3) 0.0004(3) 0.0017(3)
C13 0.0180(15) 0.0149(15) 0.0180(14) 0.0043(12) 0.0023(12) 0.0038(12)
N1 0.0189(13) 0.0207(14) 0.0197(13) 0.0080(11) 0.0066(10) 0.0088(11)
C14 0.0261(17) 0.0187(16) 0.0266(17) 0.0119(13) 0.0109(13) 0.0074(14)
C15 0.0201(16) 0.0135(15) 0.0282(17) 0.0055(13) 0.0058(13) -0.0026(13)
N2 0.0161(13) 0.0173(13) 0.0262(14) 0.0090(11) 0.0023(10) 0.0012(11)
C16 0.0199(17) 0.039(2) 0.0346(19) 0.0201(16) 0.0023(14) 0.0101(15)
C17 0.035(2) 0.034(2) 0.047(2) 0.0271(18) 0.0179(17) 0.0174(17)
C18 0.0282(19) 0.0257(19) 0.042(2) 0.0133(16) 0.0047(16) -0.0023(15)
C19 0.0172(16) 0.0303(19) 0.039(2) 0.0152(16) -0.0022(14) 0.0021(15)
C20 0.0141(14) 0.0149(15) 0.0158(14) 0.0043(11) -0.0004(11) 0.0013(12)
Si2 0.0192(4) 0.0187(4) 0.0173(4) 0.0061(3) 0.0038(3) 0.0050(4)
Si3 0.0200(4) 0.0178(4) 0.0218(4) 0.0094(3) 0.0020(3) 0.0055(4)
Si4 0.0143(4) 0.0169(4) 0.0218(4) 0.0061(3) 0.0001(3) 0.0004(3)
C21 0.040(2) 0.037(2) 0.0195(16) 0.0103(15) 0.0041(15) 0.0118(17)
C22 0.039(2) 0.0270(19) 0.0251(17) 0.0032(14) 0.0088(15) 0.0089(16)
C23 0.0268(18) 0.0308(19) 0.0294(18) 0.0109(15) 0.0129(14) 0.0090(15)
C24 0.0241(17) 0.0259(18) 0.039(2) 0.0138(15) 0.0027(15) 0.0122(15)
C25 0.0331(19) 0.0217(18) 0.0364(19) 0.0124(15) 0.0084(15) 0.0080(15)
C26 0.0335(19) 0.0262(18) 0.0245(17) 0.0144(14) 0.0000(14) 0.0054(15)
C27 0.0178(16) 0.0237(17) 0.0348(19) 0.0112(14) 0.0102(14) 0.0016(14)
C28 0.0159(16) 0.0288(19) 0.0373(19) 0.0105(15) -0.0028(14) 0.0049(14)
C29 0.0222(17) 0.0245(18) 0.0303(18) 0.0050(14) -0.0032(14) -0.0036(15)

loop_
_atom_type_symbol
_atom_type_description
_atom_type_scat_dispersion_real
_atom_type_scat_dispersion_imag
_atom_type_scat_source
C C 0.0033 0.0016 'International Tables Vol C Tables 4.2.6.8 and 6.1.1.4'
H H 0.0000 0.0000 'International Tables Vol C Tables 4.2.6.8 and 6.1.1.4'
N N 0.0061 0.0033 'International Tables Vol C Tables 4.2.6.8 and 6.1.1.4'
O O 0.0106 0.0060 'International Tables Vol C Tables 4.2.6.8 and 6.1.1.4'
Si Si 0.0817 0.0704 'International Tables Vol C Tables 4.2.6.8 and 6.1.1.4'
W W -0.8490 6.8722 'International Tables Vol C Tables 4.2.6.8 and 6.1.1.4'

loop_
_geom_angle_atom_site_label_1
_geom_angle_atom_site_label_2
_geom_angle_atom_site_label_3
_geom_angle
C2 W1 C1 77.67(13)
C2 W1 C6 90.59(14)
C1 W1 C6 108.39(14)
C2 W1 C7 98.61(13)
C1 W1 C7 143.71(13)
C6 W1 C7 35.34(13)
C2 W1 C5 117.06(14)
C1 W1 C5 90.77(13)
C6 W1 C5 35.24(13)
C7 W1 C5 58.37(13)
C2 W1 C4 148.72(13)
C1 W1 C4 107.96(13)
C6 W1 C4 58.23(13)
C7 W1 C4 58.16(12)
C5 W1 C4 34.55(13)
C2 W1 C3 132.37(13)
C1 W1 C3 142.82(13)
C6 W1 C3 58.68(14)
C7 W1 C3 35.23(12)
C5 W1 C3 58.08(13)
C4 W1 C3 34.86(12)
C2 W1 Si1 89.24(9)
C1 W1 Si1 112.09(10)
C6 W1 Si1 138.47(10)
C7 W1 Si1 103.87(9)
C5 W1 Si1 148.89(10)
C4 W1 Si1 115.15(10)
C3 W1 Si1 92.31(9)
C2 W1 H1 119.9(11)
C1 W1 H1 76.5(11)
C6 W1 H1 149.1(11)
C7 W1 H1 132.1(11)
C5 W1 H1 116.5(11)
C4 W1 H1 91.0(11)
C3 W1 H1 98.4(11)
Si1 W1 H1 53.9(11)
O1 C1 W1 176.1(3)
O2 C2 W1 171.9(3)
C4 C3 C7 106.9(3)
C4 C3 C8 124.6(4)
C7 C3 C8 127.7(4)
C4 C3 W1 72.4(2)
C7 C3 W1 70.8(2)
C8 C3 W1 129.8(2)
C5 C4 C3 108.5(3)
C5 C4 C9 126.1(4)
C3 C4 C9 125.0(4)
C5 C4 W1 71.7(2)
C3 C4 W1 72.70(19)
C9 C4 W1 126.7(2)
C4 C5 C6 108.5(3)
C4 C5 C10 126.3(4)
C6 C5 C10 125.1(4)
C4 C5 W1 73.79(19)
C6 C5 W1 71.34(19)
C10 C5 W1 124.0(3)
C5 C6 C7 107.8(3)
C5 C6 C11 125.9(4)
C7 C6 C11 126.2(4)
C5 C6 W1 73.4(2)
C7 C6 W1 72.92(19)
C11 C6 W1 123.4(3)
C6 C7 C3 108.3(3)
C6 C7 C12 125.2(4)
C3 C7 C12 126.1(4)
C6 C7 W1 71.7(2)
C3 C7 W1 74.02(19)
C12 C7 W1 125.6(2)
C3 C8 H8 109.5
C3 C8 H8A 109.5
H8 C8 H8A 109.5
C3 C8 H8B 109.5
H8 C8 H8B 109.5
H8A C8 H8B 109.5
C4 C9 H9 109.5
C4 C9 H9A 109.5
H9 C9 H9A 109.5
C4 C9 H9B 109.5
H9 C9 H9B 109.5
H9A C9 H9B 109.5
C5 C10 H10 109.5
C5 C10 H10A 109.5
H10 C10 H10A 109.5
C5 C10 H10B 109.5
H10 C10 H10B 109.5
H10A C10 H10B 109.5
C6 C11 H11 109.5
C6 C11 H11A 109.5
H11 C11 H11A 109.5
C6 C11 H11B 109.5
H11 C11 H11B 109.5
H11A C11 H11B 109.5
C7 C12 H12 109.5
C7 C12 H12A 109.5
H12 C12 H12A 109.5
C7 C12 H12B 109.5
H12 C12 H12B 109.5
H12A C12 H12B 109.5
C20 Si1 C13 110.36(12)
C20 Si1 W1 129.07(9)
C13 Si1 W1 110.84(9)
C20 Si1 H2 97.6(11)
C13 Si1 H2 93.3(11)
W1 Si1 H2 108.5(11)
N1 C13 N2 103.5(2)
N1 C13 Si1 128.4(2)
N2 C13 Si1 125.9(2)
C13 N1 C14 111.8(2)
C13 N1 C16 126.3(3)
C14 N1 C16 121.9(3)
C15 C14 N1 106.6(3)
C15 C14 C17 131.2(3)
N1 C14 C17 122.2(3)
C14 C15 N2 106.5(3)
C14 C15 C18 131.3(3)
N2 C15 C18 122.1(3)
C13 N2 C15 111.5(2)
C13 N2 C19 127.4(3)
C15 N2 C19 120.8(3)
N1 C16 H16 109.5
N1 C16 H16A 109.5
H16 C16 H16A 109.5
N1 C16 H16B 109.5
H16 C16 H16B 109.5
H16A C16 H16B 109.5
C14 C17 H17 109.5
C14 C17 H17A 109.5
H17 C17 H17A 109.5
C14 C17 H17B 109.5
H17 C17 H17B 109.5
H17A C17 H17B 109.5
C15 C18 H18 109.5
C15 C18 H18A 109.5
H18 C18 H18A 109.5
C15 C18 H18B 109.5
H18 C18 H18B 109.5
H18A C18 H18B 109.5
N2 C19 H19 109.5
N2 C19 H19A 109.5
H19 C19 H19A 109.5
N2 C19 H19B 109.5
H19 C19 H19B 109.5
H19A C19 H19B 109.5
Si2 C20 Si4 110.15(14)
Si2 C20 Si3 106.86(14)
Si4 C20 Si3 108.70(14)
Si2 C20 Si1 114.61(14)
Si4 C20 Si1 113.16(14)
Si3 C20 Si1 102.75(13)
C23 Si2 C22 103.16(15)
C23 Si2 C21 104.86(16)
C22 Si2 C21 102.91(16)
C23 Si2 C20 115.28(14)
C22 Si2 C20 114.30(14)
C21 Si2 C20 114.83(14)
C26 Si3 C24 104.04(15)
C26 Si3 C25 103.50(15)
C24 Si3 C25 104.94(15)
C26 Si3 C20 115.69(14)
C24 Si3 C20 113.84(14)
C25 Si3 C20 113.59(14)
C27 Si4 C28 106.23(15)
C27 Si4 C29 103.99(15)
C28 Si4 C29 103.23(15)
C27 Si4 C20 114.52(14)
C28 Si4 C20 114.41(14)
C29 Si4 C20 113.28(14)
Si2 C21 H21 109.5
Si2 C21 H21A 109.5
H21 C21 H21A 109.5
Si2 C21 H21B 109.5
H21 C21 H21B 109.5
H21A C21 H21B 109.5
Si2 C22 H22 109.5
Si2 C22 H22A 109.5
H22 C22 H22A 109.5
Si2 C22 H22B 109.5
H22 C22 H22B 109.5
H22A C22 H22B 109.5
Si2 C23 H23 109.5
Si2 C23 H23A 109.5
H23 C23 H23A 109.5
Si2 C23 H23B 109.5
H23 C23 H23B 109.5
H23A C23 H23B 109.5
Si3 C24 H24 109.5
Si3 C24 H24A 109.5
H24 C24 H24A 109.5
Si3 C24 H24B 109.5
H24 C24 H24B 109.5
H24A C24 H24B 109.5
Si3 C25 H25 109.5
Si3 C25 H25A 109.5
H25 C25 H25A 109.5
Si3 C25 H25B 109.5
H25 C25 H25B 109.5
H25A C25 H25B 109.5
Si3 C26 H26 109.5
Si3 C26 H26A 109.5
H26 C26 H26A 109.5
Si3 C26 H26B 109.5
H26 C26 H26B 109.5
H26A C26 H26B 109.5
Si4 C27 H27 109.5
Si4 C27 H27A 109.5
H27 C27 H27A 109.5
Si4 C27 H27B 109.5
H27 C27 H27B 109.5
H27A C27 H27B 109.5
Si4 C28 H28 109.5
Si4 C28 H28A 109.5
H28 C28 H28A 109.5
Si4 C28 H28B 109.5
H28 C28 H28B 109.5
H28A C28 H28B 109.5
Si4 C29 H29 109.5
Si4 C29 H29A 109.5
H29 C29 H29A 109.5
Si4 C29 H29B 109.5
H29 C29 H29B 109.5
H29A C29 H29B 109.5

loop_
_geom_bond_atom_site_label_1
_geom_bond_atom_site_label_2
_geom_bond_distance
W1 C2 1.933(4)
W1 C1 1.951(4)
W1 C6 2.336(3)
W1 C7 2.351(3)
W1 C5 2.363(3)
W1 C4 2.390(3)
W1 C3 2.394(3)
W1 Si1 2.5206(8)
W1 H1 1.64(3)
C1 O1 1.175(4)
C2 O2 1.186(4)
C3 C4 1.433(5)
C3 C7 1.436(5)
C3 C8 1.505(5)
C4 C5 1.412(5)
C4 C9 1.509(5)
C5 C6 1.422(5)
C5 C10 1.522(5)
C6 C7 1.423(5)
C6 C11 1.509(6)
C7 C12 1.512(5)
C8 H8 0.9600
C8 H8A 0.9600
C8 H8B 0.9600
C9 H9 0.9600
C9 H9A 0.9600
C9 H9B 0.9600
C10 H10 0.9600
C10 H10A 0.9600
C10 H10B 0.9600
C11 H11 0.9600
C11 H11A 0.9600
C11 H11B 0.9600
C12 H12 0.9600
C12 H12A 0.9600
C12 H12B 0.9600
Si1 C20 1.984(3)
Si1 C13 1.989(3)
Si1 H2 1.40(3)
C13 N1 1.362(4)
C13 N2 1.367(4)
N1 C14 1.394(4)
N1 C16 1.462(4)
C14 C15 1.347(4)
C14 C17 1.498(4)
C15 N2 1.398(4)
C15 C18 1.494(4)
N2 C19 1.474(4)
C16 H16 0.9600
C16 H16A 0.9600
C16 H16B 0.9600
C17 H17 0.9600
C17 H17A 0.9600
C17 H17B 0.9600
C18 H18 0.9600
C18 H18A 0.9600
C18 H18B 0.9600
C19 H19 0.9600
C19 H19A 0.9600
C19 H19B 0.9600
C20 Si2 1.908(3)
C20 Si4 1.917(3)
C20 Si3 1.937(3)
Si2 C23 1.886(3)
Si2 C22 1.890(3)
Si2 C21 1.892(3)
Si3 C26 1.886(3)
Si3 C24 1.888(3)
Si3 C25 1.895(3)
Si4 C27 1.880(3)
Si4 C28 1.882(3)
Si4 C29 1.896(3)
C21 H21 0.9600
C21 H21A 0.9600
C21 H21B 0.9600
C22 H22 0.9600
C22 H22A 0.9600
C22 H22B 0.9600
C23 H23 0.9600
C23 H23A 0.9600
C23 H23B 0.9600
C24 H24 0.9600
C24 H24A 0.9600
C24 H24B 0.9600
C25 H25 0.9600
C25 H25A 0.9600
C25 H25B 0.9600
C26 H26 0.9600
C26 H26A 0.9600
C26 H26B 0.9600
C27 H27 0.9600
C27 H27A 0.9600
C27 H27B 0.9600
C28 H28 0.9600
C28 H28A 0.9600
C28 H28B 0.9600
C29 H29 0.9600
C29 H29A 0.9600
C29 H29B 0.9600

loop_
_geom_torsion_atom_site_label_1
_geom_torsion_atom_site_label_2
_geom_torsion_atom_site_label_3
_geom_torsion_atom_site_label_4
_geom_torsion
C2 W1 C1 O1 -86(4)
C6 W1 C1 O1 0(4)
C7 W1 C1 O1 2(4)
C5 W1 C1 O1 31(4)
C4 W1 C1 O1 62(4)
C3 W1 C1 O1 62(4)
Si1 W1 C1 O1 -170(4)
C1 W1 C2 O2 71(2)
C6 W1 C2 O2 -38(2)
C7 W1 C2 O2 -72(2)
C5 W1 C2 O2 -14(2)
C4 W1 C2 O2 -34(2)
C3 W1 C2 O2 -84(2)
Si1 W1 C2 O2 -176(2)
C2 W1 C3 C4 135.6(2)
C1 W1 C3 C4 -0.8(3)
C6 W1 C3 C4 78.2(2)
C7 W1 C3 C4 115.7(3)
C5 W1 C3 C4 36.6(2)
Si1 W1 C3 C4 -133.3(2)
C2 W1 C3 C7 19.9(3)
C1 W1 C3 C7 -116.4(3)
C6 W1 C3 C7 -37.5(2)
C5 W1 C3 C7 -79.1(2)
C4 W1 C3 C7 -115.7(3)
Si1 W1 C3 C7 111.0(2)
C2 W1 C3 C8 -103.6(4)
C1 W1 C3 C8 120.0(4)
C6 W1 C3 C8 -161.0(4)
C7 W1 C3 C8 -123.6(4)
C5 W1 C3 C8 157.3(4)
C4 W1 C3 C8 120.8(4)
Si1 W1 C3 C8 -12.6(4)
C7 C3 C4 C5 -0.4(4)
C8 C3 C4 C5 170.2(3)
W1 C3 C4 C5 -63.1(2)
C7 C3 C4 C9 -174.1(3)
C8 C3 C4 C9 -3.5(5)
W1 C3 C4 C9 123.1(3)
C7 C3 C4 W1 62.8(2)
C8 C3 C4 W1 -126.6(3)
C2 W1 C4 C5 32.3(4)
C1 W1 C4 C5 -63.5(2)
C6 W1 C4 C5 37.4(2)
C7 W1 C4 C5 79.2(2)
C3 W1 C4 C5 117.0(3)
Si1 W1 C4 C5 170.39(19)
C2 W1 C4 C3 -84.7(3)
C1 W1 C4 C3 179.5(2)
C6 W1 C4 C3 -79.6(2)
C7 W1 C4 C3 -37.7(2)
C5 W1 C4 C3 -117.0(3)
Si1 W1 C4 C3 53.4(2)
C2 W1 C4 C9 154.1(3)
C1 W1 C4 C9 58.3(4)
C6 W1 C4 C9 159.2(4)
C7 W1 C4 C9 -158.9(4)
C5 W1 C4 C9 121.8(5)
C3 W1 C4 C9 -121.2(5)
Si1 W1 C4 C9 -67.8(4)
C3 C4 C5 C6 0.5(4)
C9 C4 C5 C6 174.2(3)
W1 C4 C5 C6 -63.3(2)
C3 C4 C5 C10 -175.6(3)
C9 C4 C5 C10 -1.9(6)
W1 C4 C5 C10 120.6(4)
C3 C4 C5 W1 63.8(2)
C9 C4 C5 W1 -122.5(4)
C2 W1 C5 C4 -161.9(2)
C1 W1 C5 C4 121.6(2)
C6 W1 C5 C4 -116.5(3)
C7 W1 C5 C4 -78.6(2)
C3 W1 C5 C4 -36.9(2)
Si1 W1 C5 C4 -17.0(3)
C2 W1 C5 C6 -45.3(3)
C1 W1 C5 C6 -121.9(2)
C7 W1 C5 C6 38.0(2)
C4 W1 C5 C6 116.5(3)
C3 W1 C5 C6 79.7(2)
Si1 W1 C5 C6 99.5(3)
C2 W1 C5 C10 74.9(4)
C1 W1 C5 C10 -1.6(4)
C6 W1 C5 C10 120.3(5)
C7 W1 C5 C10 158.2(4)
C4 W1 C5 C10 -123.2(5)
C3 W1 C5 C10 -160.1(4)
Si1 W1 C5 C10 -140.2(3)
C4 C5 C6 C7 -0.4(4)
C10 C5 C6 C7 175.7(3)
W1 C5 C6 C7 -65.3(2)
C4 C5 C6 C11 -175.5(4)
C10 C5 C6 C11 0.6(6)
W1 C5 C6 C11 119.6(4)
C4 C5 C6 W1 64.9(2)
C10 C5 C6 W1 -118.9(4)
C2 W1 C6 C5 140.7(2)
C1 W1 C6 C5 63.5(3)
C7 W1 C6 C5 -115.1(3)
C4 W1 C6 C5 -36.6(2)
C3 W1 C6 C5 -77.8(2)
Si1 W1 C6 C5 -129.8(2)
C2 W1 C6 C7 -104.2(2)
C1 W1 C6 C7 178.7(2)
C5 W1 C6 C7 115.1(3)
C4 W1 C6 C7 78.5(2)
C3 W1 C6 C7 37.3(2)
Si1 W1 C6 C7 -14.6(3)
C2 W1 C6 C11 18.3(4)
C1 W1 C6 C11 -58.9(4)
C7 W1 C6 C11 122.5(4)
C5 W1 C6 C11 -122.4(5)
C4 W1 C6 C11 -159.0(4)
C3 W1 C6 C11 159.8(4)
Si1 W1 C6 C11 107.8(4)
C5 C6 C7 C3 0.2(4)
C11 C6 C7 C3 175.3(3)
W1 C6 C7 C3 -65.5(2)
C5 C6 C7 C12 -173.1(3)
C11 C6 C7 C12 1.9(6)
W1 C6 C7 C12 121.2(3)
C5 C6 C7 W1 65.7(2)
C11 C6 C7 W1 -119.2(4)
C4 C3 C7 C6 0.1(4)
C8 C3 C7 C6 -170.1(3)
W1 C3 C7 C6 64.0(2)
C4 C3 C7 C12 173.3(3)
C8 C3 C7 C12 3.1(5)
W1 C3 C7 C12 -122.8(3)
C4 C3 C7 W1 -63.9(2)
C8 C3 C7 W1 125.9(3)
C2 W1 C7 C6 78.7(2)
C1 W1 C7 C6 -2.2(3)
C5 W1 C7 C6 -37.8(2)
C4 W1 C7 C6 -78.7(2)
C3 W1 C7 C6 -116.1(3)
Si1 W1 C7 C6 170.1(2)
C2 W1 C7 C3 -165.2(2)
C1 W1 C7 C3 113.9(3)
C6 W1 C7 C3 116.1(3)
C5 W1 C7 C3 78.2(2)
C4 W1 C7 C3 37.3(2)
Si1 W1 C7 C3 -73.9(2)
C2 W1 C7 C12 -41.9(4)
C1 W1 C7 C12 -122.8(3)
C6 W1 C7 C12 -120.7(4)
C5 W1 C7 C12 -158.5(4)
C4 W1 C7 C12 160.6(4)
C3 W1 C7 C12 123.3(4)
Si1 W1 C7 C12 49.4(3)
C2 W1 Si1 C20 -89.71(15)
C1 W1 Si1 C20 -13.36(15)
C6 W1 Si1 C20 -179.74(18)
C7 W1 Si1 C20 171.60(14)
C5 W1 Si1 C20 121.1(2)
C4 W1 Si1 C20 110.57(15)
C3 W1 Si1 C20 137.92(14)
C2 W1 Si1 C13 52.34(13)
C1 W1 Si1 C13 128.70(14)
C6 W1 Si1 C13 -37.68(18)
C7 W1 Si1 C13 -46.34(13)
C5 W1 Si1 C13 -96.8(2)
C4 W1 Si1 C13 -107.37(13)
C3 W1 Si1 C13 -80.03(13)
C20 Si1 C13 N1 84.2(3)
W1 Si1 C13 N1 -65.2(3)
C20 Si1 C13 N2 -115.5(3)
W1 Si1 C13 N2 95.1(3)
N2 C13 N1 C14 -0.5(3)
Si1 C13 N1 C14 163.2(2)
N2 C13 N1 C16 177.3(3)
Si1 C13 N1 C16 -19.0(4)
C13 N1 C14 C15 -0.2(3)
C16 N1 C14 C15 -178.1(3)
C13 N1 C14 C17 -179.0(3)
C16 N1 C14 C17 3.0(5)
N1 C14 C15 N2 0.8(3)
C17 C14 C15 N2 179.5(3)
N1 C14 C15 C18 -177.4(3)
C17 C14 C15 C18 1.3(6)
N1 C13 N2 C15 1.0(3)
Si1 C13 N2 C15 -163.2(2)
N1 C13 N2 C19 -172.5(3)
Si1 C13 N2 C19 23.3(4)
C14 C15 N2 C13 -1.2(4)
C18 C15 N2 C13 177.2(3)
C14 C15 N2 C19 172.9(3)
C18 C15 N2 C19 -8.7(5)
C13 Si1 C20 Si2 8.86(19)
W1 Si1 C20 Si2 151.05(9)
C13 Si1 C20 Si4 -118.60(15)
W1 Si1 C20 Si4 23.6(2)
C13 Si1 C20 Si3 124.38(13)
W1 Si1 C20 Si3 -93.43(13)
Si4 C20 Si2 C23 165.08(15)
Si3 C20 Si2 C23 -77.01(18)
Si1 C20 Si2 C23 36.1(2)
Si4 C20 Si2 C22 -75.61(19)
Si3 C20 Si2 C22 42.30(19)
Si1 C20 Si2 C22 155.42(16)
Si4 C20 Si2 C21 43.0(2)
Si3 C20 Si2 C21 160.92(15)
Si1 C20 Si2 C21 -85.97(19)
Si2 C20 Si3 C26 163.92(14)
Si4 C20 Si3 C26 -77.22(18)
Si1 C20 Si3 C26 42.94(19)
Si2 C20 Si3 C24 43.46(19)
Si4 C20 Si3 C24 162.32(15)
Si1 C20 Si3 C24 -77.52(17)
Si2 C20 Si3 C25 -76.57(18)
Si4 C20 Si3 C25 42.29(19)
Si1 C20 Si3 C25 162.45(14)
Si2 C20 Si4 C27 155.21(15)
Si3 C20 Si4 C27 38.43(19)
Si1 C20 Si4 C27 -75.04(18)
Si2 C20 Si4 C28 -81.81(18)
Si3 C20 Si4 C28 161.42(15)
Si1 C20 Si4 C28 47.9(2)
Si2 C20 Si4 C29 36.2(2)
Si3 C20 Si4 C29 -80.62(18)
Si1 C20 Si4 C29 165.90(15)
